data_7030981
loop_
_publ_author_name
'Imran, Muhammad'
'Mix, Andreas'
'Neumann, Beate'
'Stammler, Hans-Georg'
'Monkowius, Uwe'
'Bleckenwegner, Petra'
'Mitzel, Norbert W.'

_publ_section_title
;
 Synthesis, structural and photo-physical studies of bismuth(iii)
 complexes with Janus scorpionate and co-ligands.
;
_journal_issue 28
_journal_name_full 'Dalton transactions (Cambridge, England : 2003)'
_journal_page_first 10956
_journal_page_last 10968
_journal_paper_doi 10.1039/c4dt00668b
_journal_volume 43
_journal_year 2014
_chemical_formula_moiety 'C18 H20 B2 Bi N13 O3 S12, C H4 O'
_chemical_formula_sum 'C19 H24 B2 Bi N13 O4 S12'
_chemical_formula_weight 1113.83
_chemical_name_systematic
; 
 ? 
;
_space_group_IT_number 14
_symmetry_cell_setting monoclinic
_symmetry_space_group_name_Hall '-P 2yn'
_symmetry_space_group_name_H-M 'P 1 21/n 1'
_atom_sites_solution_hydrogens geom
_atom_sites_solution_primary direct
_atom_sites_solution_secondary difmap
_audit_creation_method SHELXL-97
_cell_angle_alpha 90.00
_cell_angle_beta 97.836(9)
_cell_angle_gamma 90.00
_cell_formula_units_Z 4
_cell_length_a 14.0818(11)
_cell_length_b 12.7834(11)
_cell_length_c 22.436(3)
_cell_measurement_reflns_used 575
_cell_measurement_temperature 100(2)
_cell_measurement_theta_max 27.50
_cell_measurement_theta_min 3.51
_cell_volume 4001.1(7)
_computing_cell_refinement 'Dirax/lsq (Duisenberg & Schreurs, 1989-2000)'
_computing_data_collection 'Collect, Bruker AXS, 2004'
_computing_data_reduction 'EVALCCD (Duisenberg,1998,Thesis.Utrecht University.'
_computing_molecular_graphics 'SHELXTL-PLUS (1990)'
_computing_publication_material 'SHELXL-97 (Sheldrick, 1997)'
_computing_structure_refinement 'SHELXL-97 (Sheldrick, 1997)'
_computing_structure_solution 'SHELXS-97 (Sheldrick, 1990)'
_diffrn_ambient_temperature 100(2)
_diffrn_measured_fraction_theta_full 0.998
_diffrn_measured_fraction_theta_max 0.998
_diffrn_measurement_device_type KappaCCD
_diffrn_measurement_method CCD
_diffrn_radiation_monochromator graphite
_diffrn_radiation_source 'fine-focus sealed tube'
_diffrn_radiation_type MoK\a
_diffrn_radiation_wavelength 0.71073
_diffrn_reflns_av_R_equivalents 0.0540
_diffrn_reflns_av_sigmaI/netI 0.0431
_diffrn_reflns_limit_h_max 18
_diffrn_reflns_limit_h_min -18
_diffrn_reflns_limit_k_max 16
_diffrn_reflns_limit_k_min -15
_diffrn_reflns_limit_l_max 28
_diffrn_reflns_limit_l_min -29
_diffrn_reflns_number 56524
_diffrn_reflns_theta_full 27.50
_diffrn_reflns_theta_max 27.50
_diffrn_reflns_theta_min 3.51
_exptl_absorpt_coefficient_mu 5.080
_exptl_absorpt_correction_T_max 0.8226
_exptl_absorpt_correction_T_min 0.4453
_exptl_absorpt_correction_type multi-scan
_exptl_absorpt_process_details 'SADABS - Bruker Nonius area detector scaling and absorption correction - V2.10'
_exptl_crystal_colour red
_exptl_crystal_density_diffrn 1.849
_exptl_crystal_density_method 'not measured'
_exptl_crystal_description fragment
_exptl_crystal_F_000 2184
_exptl_crystal_size_max 0.19
_exptl_crystal_size_mid 0.16
_exptl_crystal_size_min 0.04
_refine_diff_density_max 0.876
_refine_diff_density_min -0.791
_refine_diff_density_rms 0.128
_refine_ls_extinction_method none
_refine_ls_goodness_of_fit_ref 1.058
_refine_ls_hydrogen_treatment constr
_refine_ls_matrix_type full
_refine_ls_number_parameters 468
_refine_ls_number_reflns 9179
_refine_ls_number_restraints 0
_refine_ls_restrained_S_all 1.058
_refine_ls_R_factor_all 0.0502
_refine_ls_R_factor_gt 0.0307
_refine_ls_shift/su_max 0.000
_refine_ls_shift/su_mean 0.000
_refine_ls_structure_factor_coef Fsqd
_refine_ls_weighting_details 'calc w=1/[\s^2^(Fo^2^)+(0.0165P)^2^+6.3879P] where P=(Fo^2^+2Fc^2^)/3'
_refine_ls_weighting_scheme calc
_refine_ls_wR_factor_gt 0.0509
_refine_ls_wR_factor_ref 0.0557
_reflns_number_gt 7309
_reflns_number_total 9179
_reflns_threshold_expression >2sigma(I)
_cod_data_source_file c4dt00668b5.cif
_cod_data_source_block compound5
_cod_depositor_comments
;
The following automatic conversions were performed:
'_atom_site_symetry_multiplicity' tag replaced with
'_atom_site_symmetry_multiplicity'.

Automatic conversion script
Id: cif_correct_tags 1440 2010-10-19 06:21:57Z saulius 

The following automatic conversions were performed:

'_symmetry_cell_setting' value 'Monoclinic' changed to 'monoclinic'
according to
/usr/data/users/saulius/crontab/automatic-downloads/rss-feeds/RSC/lib/dictionaries/cif_core.dic
dictionary named 'cif_core.dic' version 2.4.2 from 2011-04-26.

Automatic conversion script
Id: cif_fix_values 2281 2013-09-26 08:29:07Z andrius 

 Adding full bibliography for 7030979--7030984.cif.
;
_cod_original_sg_symbol_H-M 'P 21/n'
_cod_database_code 7030981

loop_
_symmetry_equiv_pos_as_xyz
'x, y, z'
'-x+1/2, y+1/2, -z+1/2'
'-x, -y, -z'
'x-1/2, -y-1/2, z-1/2'

loop_
_atom_site_label
_atom_site_type_symbol
_atom_site_fract_x
_atom_site_fract_y
_atom_site_fract_z
_atom_site_U_iso_or_equiv
_atom_site_adp_type
_atom_site_occupancy
_atom_site_symmetry_multiplicity
_atom_site_calc_flag
_atom_site_refinement_flags
Bi1 Bi 0.400826(9) 0.459371(10) 0.176650(6) 0.01409(4) Uani 1 1 d .
S1 S 0.28626(6) 0.30342(7) 0.12887(4) 0.01645(19) Uani 1 1 d .
S2 S 0.31690(7) 0.12501(7) 0.21532(4) 0.0194(2) Uani 1 1 d .
S3 S 0.53897(7) 0.31780(7) 0.22548(4) 0.0188(2) Uani 1 1 d .
S4 S 0.69863(7) 0.39069(8) 0.15872(4) 0.0217(2) Uani 1 1 d .
S5 S 0.46471(6) 0.45570(7) 0.06369(4) 0.01800(18) Uani 1 1 d .
S6 S 0.35139(7) 0.36642(8) -0.04656(4) 0.0223(2) Uani 1 1 d .
S7 S 0.32762(6) 0.40150(7) 0.28185(4) 0.01622(18) Uani 1 1 d .
S8 S 0.48077(7) 0.54664(8) 0.34805(4) 0.0233(2) Uani 1 1 d .
S9 S 0.60725(7) 0.10388(8) 0.36606(4) 0.0240(2) Uani 1 1 d .
S10 S 0.61382(7) 0.09469(8) 0.50098(4) 0.0234(2) Uani 1 1 d .
S11 S 0.28120(6) 0.05018(7) 0.36766(4) 0.01814(18) Uani 1 1 d .
S12 S 0.14316(6) 0.20970(7) 0.41080(4) 0.0194(2) Uani 1 1 d .
O1 O 0.5469(2) 0.5979(2) 0.17969(15) 0.0393(8) Uani 1 1 d .
O2 O 0.4328(2) 0.6541(2) 0.22720(12) 0.0331(7) Uani 1 1 d .
O3 O 0.5683(3) 0.7368(3) 0.2343(2) 0.0777(14) Uani 1 1 d .
O4 O 0.7862(3) 0.1475(4) 0.17647(18) 0.0813(14) Uani 1 1 d .
H4 H 0.8328 0.1698 0.2005 0.122 Uiso 1 1 calc R
N1 N 0.4290(2) 0.1549(2) 0.13887(12) 0.0154(6) Uani 1 1 d .
N2 N 0.4650(2) 0.0666(2) 0.17005(13) 0.0164(6) Uani 1 1 d .
N3 N 0.5776(2) 0.2585(2) 0.11379(13) 0.0169(6) Uani 1 1 d .
N4 N 0.6375(2) 0.2718(2) 0.07028(13) 0.0191(7) Uani 1 1 d .
N5 N 0.4288(2) 0.2476(2) 0.03580(12) 0.0163(6) Uani 1 1 d .
N6 N 0.3830(2) 0.1803(2) -0.00780(13) 0.0203(7) Uani 1 1 d .
N7 N 0.4550(2) 0.3611(2) 0.37927(12) 0.0142(6) Uani 1 1 d .
N8 N 0.5290(2) 0.3972(2) 0.42138(13) 0.0191(7) Uani 1 1 d .
N9 N 0.4832(2) 0.1910(2) 0.43484(12) 0.0143(6) Uani 1 1 d .
N10 N 0.4638(2) 0.2083(2) 0.49307(12) 0.0161(6) Uani 1 1 d .
N11 N 0.3143(2) 0.2511(2) 0.39904(12) 0.0124(6) Uani 1 1 d .
N12 N 0.2795(2) 0.3428(2) 0.42089(12) 0.0145(6) Uani 1 1 d .
N13 N 0.5168(3) 0.6636(3) 0.21379(18) 0.0363(9) Uani 1 1 d .
B1 B 0.4899(3) 0.1883(3) 0.08900(18) 0.0169(9) Uani 1 1 d .
H1 H 0.5155 0.1233 0.0722 0.020 Uiso 1 1 calc R
B2 B 0.4196(3) 0.2459(3) 0.38333(17) 0.0145(8) Uani 1 1 d .
H2 H 0.4216 0.2083 0.3444 0.017 Uiso 1 1 calc R
C1 C 0.3505(3) 0.1951(3) 0.15683(15) 0.0154(7) Uani 1 1 d .
C2 C 0.4134(2) 0.0417(3) 0.21180(15) 0.0173(7) Uani 1 1 d .
C3 C 0.4351(3) -0.0492(3) 0.25222(17) 0.0257(9) Uani 1 1 d .
H3A H 0.4913 -0.0861 0.2414 0.039 Uiso 1 1 calc R
H3B H 0.3800 -0.0968 0.2480 0.039 Uiso 1 1 calc R
H3C H 0.4484 -0.0249 0.2940 0.039 Uiso 1 1 calc R
C4 C 0.5993(3) 0.3146(3) 0.16387(16) 0.0182(8) Uani 1 1 d .
C5 C 0.7042(3) 0.3400(3) 0.08767(16) 0.0203(8) Uani 1 1 d .
C6 C 0.7756(3) 0.3735(3) 0.04903(17) 0.0257(9) Uani 1 1 d .
H6A H 0.8037 0.3117 0.0324 0.039 Uiso 1 1 calc R
H6B H 0.8263 0.4139 0.0730 0.039 Uiso 1 1 calc R
H6C H 0.7443 0.4169 0.0161 0.039 Uiso 1 1 calc R
C7 C 0.4190(3) 0.3497(3) 0.02295(15) 0.0178(8) Uani 1 1 d .
C8 C 0.3404(3) 0.2317(3) -0.05340(17) 0.0226(8) Uani 1 1 d .
C9 C 0.2878(3) 0.1793(3) -0.10779(19) 0.0346(10) Uani 1 1 d .
H9A H 0.3149 0.2018 -0.1437 0.052 Uiso 1 1 calc R
H9B H 0.2198 0.1984 -0.1119 0.052 Uiso 1 1 calc R
H9C H 0.2942 0.1032 -0.1034 0.052 Uiso 1 1 calc R
C10 C 0.4204(3) 0.4291(3) 0.33677(15) 0.0158(8) Uani 1 1 d .
C11 C 0.5502(3) 0.4933(3) 0.41058(17) 0.0219(8) Uani 1 1 d .
C12 C 0.6268(3) 0.5529(3) 0.44878(18) 0.0305(10) Uani 1 1 d .
H12A H 0.6583 0.5072 0.4805 0.046 Uiso 1 1 calc R
H12B H 0.5982 0.6128 0.4670 0.046 Uiso 1 1 calc R
H12C H 0.6741 0.5779 0.4239 0.046 Uiso 1 1 calc R
C13 C 0.5621(3) 0.1334(3) 0.42928(15) 0.0172(8) Uani 1 1 d .
C14 C 0.5256(3) 0.1627(3) 0.53217(15) 0.0172(8) Uani 1 1 d .
C15 C 0.5210(3) 0.1668(3) 0.59847(16) 0.0236(9) Uani 1 1 d .
H15A H 0.4708 0.2159 0.6064 0.035 Uiso 1 1 calc R
H15B H 0.5829 0.1901 0.6196 0.035 Uiso 1 1 calc R
H15C H 0.5062 0.0970 0.6128 0.035 Uiso 1 1 calc R
C16 C 0.2526(2) 0.1720(3) 0.39100(15) 0.0149(7) Uani 1 1 d .
C17 C 0.1908(3) 0.3331(3) 0.42890(15) 0.0156(7) Uani 1 1 d .
C18 C 0.1327(3) 0.4182(3) 0.45204(16) 0.0209(8) Uani 1 1 d .
H18A H 0.1693 0.4836 0.4547 0.031 Uiso 1 1 calc R
H18B H 0.1178 0.3991 0.4921 0.031 Uiso 1 1 calc R
H18C H 0.0730 0.4275 0.4246 0.031 Uiso 1 1 calc R
C19 C 0.7317(5) 0.0707(5) 0.2076(3) 0.080(2) Uani 1 1 d .
H19A H 0.7726 0.0103 0.2199 0.120 Uiso 1 1 calc R
H19B H 0.6754 0.0476 0.1803 0.120 Uiso 1 1 calc R
H19C H 0.7110 0.1034 0.2432 0.120 Uiso 1 1 calc R

loop_
_atom_site_aniso_label
_atom_site_aniso_U_11
_atom_site_aniso_U_22
_atom_site_aniso_U_33
_atom_site_aniso_U_23
_atom_site_aniso_U_13
_atom_site_aniso_U_12
Bi1 0.01776(7) 0.01187(6) 0.01255(6) 0.00116(6) 0.00173(4) 0.00013(6)
S1 0.0187(5) 0.0133(4) 0.0167(4) 0.0027(4) 0.0000(4) -0.0006(4)
S2 0.0234(5) 0.0159(5) 0.0201(5) 0.0065(4) 0.0074(4) 0.0013(4)
S3 0.0225(5) 0.0199(5) 0.0140(4) -0.0007(4) 0.0025(4) 0.0021(4)
S4 0.0189(5) 0.0236(5) 0.0226(5) -0.0050(4) 0.0026(4) -0.0029(4)
S5 0.0249(5) 0.0139(4) 0.0158(4) 0.0010(4) 0.0046(3) -0.0048(4)
S6 0.0290(5) 0.0190(5) 0.0176(5) 0.0027(4) -0.0016(4) -0.0039(4)
S7 0.0183(5) 0.0169(5) 0.0129(4) 0.0018(4) 0.0001(3) 0.0003(4)
S8 0.0347(5) 0.0141(4) 0.0194(4) 0.0009(4) -0.0021(4) -0.0056(4)
S9 0.0263(5) 0.0287(6) 0.0179(5) -0.0017(4) 0.0061(4) 0.0077(4)
S10 0.0239(5) 0.0284(5) 0.0173(5) 0.0028(4) 0.0009(4) 0.0111(4)
S11 0.0196(4) 0.0117(4) 0.0229(4) -0.0040(4) 0.0022(4) 0.0001(4)
S12 0.0168(5) 0.0159(5) 0.0255(5) -0.0047(4) 0.0030(4) 0.0004(4)
O1 0.0289(17) 0.0254(17) 0.064(2) -0.0042(16) 0.0080(16) -0.0019(14)
O2 0.0443(19) 0.0250(16) 0.0304(16) -0.0003(13) 0.0061(14) 0.0006(14)
O3 0.051(2) 0.0240(19) 0.146(4) -0.025(2) -0.031(3) -0.0038(17)
O4 0.097(4) 0.081(3) 0.058(3) -0.010(2) -0.016(2) 0.044(3)
N1 0.0186(16) 0.0129(15) 0.0147(15) 0.0019(12) 0.0020(12) -0.0009(12)
N2 0.0220(16) 0.0104(15) 0.0164(15) 0.0009(12) 0.0013(13) 0.0004(12)
N3 0.0197(16) 0.0155(16) 0.0166(15) 0.0001(13) 0.0066(13) 0.0010(13)
N4 0.0218(17) 0.0198(17) 0.0165(15) 0.0002(13) 0.0058(13) -0.0009(13)
N5 0.0205(16) 0.0147(16) 0.0137(15) -0.0028(12) 0.0028(12) -0.0045(13)
N6 0.0276(18) 0.0178(16) 0.0152(15) -0.0042(13) 0.0026(13) -0.0061(14)
N7 0.0166(15) 0.0136(15) 0.0117(14) -0.0001(12) -0.0001(12) 0.0009(12)
N8 0.0219(17) 0.0198(17) 0.0144(15) -0.0026(13) -0.0011(13) -0.0023(14)
N9 0.0165(15) 0.0149(15) 0.0114(14) -0.0009(12) 0.0011(12) -0.0007(12)
N10 0.0202(16) 0.0160(16) 0.0128(15) -0.0010(12) 0.0045(12) 0.0002(13)
N11 0.0164(15) 0.0086(14) 0.0114(14) 0.0001(11) -0.0009(11) 0.0028(12)
N12 0.0184(16) 0.0122(15) 0.0122(14) -0.0020(12) -0.0003(12) 0.0013(12)
N13 0.036(2) 0.0185(19) 0.048(2) 0.0016(18) -0.0171(19) -0.0023(17)
B1 0.020(2) 0.014(2) 0.017(2) -0.0030(16) 0.0038(17) -0.0021(17)
B2 0.016(2) 0.014(2) 0.0131(19) 0.0005(16) 0.0004(16) 0.0019(16)
C1 0.0191(19) 0.0129(18) 0.0132(17) 0.0002(14) -0.0013(14) -0.0030(15)
C2 0.0203(18) 0.0126(17) 0.0179(17) 0.0008(16) -0.0009(14) -0.0005(16)
C3 0.032(2) 0.020(2) 0.025(2) 0.0075(17) 0.0044(17) 0.0032(18)
C4 0.0199(19) 0.0157(18) 0.0181(18) 0.0014(15) -0.0006(15) 0.0020(15)
C5 0.020(2) 0.020(2) 0.0208(19) -0.0011(16) 0.0012(15) 0.0001(16)
C6 0.023(2) 0.029(2) 0.026(2) -0.0043(18) 0.0054(17) -0.0070(18)
C7 0.021(2) 0.0186(19) 0.0151(17) 0.0013(15) 0.0084(15) -0.0025(15)
C8 0.025(2) 0.020(2) 0.022(2) -0.0027(17) 0.0016(17) -0.0067(17)
C9 0.043(3) 0.028(2) 0.030(2) -0.0065(19) -0.006(2) -0.005(2)
C10 0.0226(19) 0.0130(18) 0.0125(17) 0.0012(14) 0.0045(14) 0.0016(14)
C11 0.027(2) 0.0193(19) 0.0186(19) -0.0016(16) 0.0010(16) -0.0040(17)
C12 0.038(2) 0.022(2) 0.029(2) -0.0060(19) -0.0038(18) -0.0083(19)
C13 0.0208(19) 0.0134(18) 0.0178(18) 0.0035(15) 0.0033(15) 0.0036(15)
C14 0.0188(19) 0.0176(19) 0.0151(18) 0.0030(15) 0.0022(14) 0.0023(15)
C15 0.024(2) 0.031(2) 0.0148(18) 0.0056(17) 0.0014(16) 0.0010(17)
C16 0.0160(18) 0.0155(18) 0.0122(17) -0.0007(14) -0.0017(14) 0.0025(15)
C17 0.0188(19) 0.0136(18) 0.0135(17) 0.0000(14) -0.0014(14) 0.0036(15)
C18 0.027(2) 0.0163(18) 0.0201(19) -0.0001(16) 0.0061(16) 0.0051(16)
C19 0.091(5) 0.064(4) 0.082(5) 0.003(4) 0.001(4) 0.010(4)

loop_
_atom_type_symbol
_atom_type_description
_atom_type_scat_dispersion_real
_atom_type_scat_dispersion_imag
_atom_type_scat_source
C C 0.0033 0.0016 'International Tables Vol C Tables 4.2.6.8 and 6.1.1.4'
H H 0.0000 0.0000 'International Tables Vol C Tables 4.2.6.8 and 6.1.1.4'
B B 0.0013 0.0007 'International Tables Vol C Tables 4.2.6.8 and 6.1.1.4'
Bi Bi -4.1077 10.2566 'International Tables Vol C Tables 4.2.6.8 and 6.1.1.4'
N N 0.0061 0.0033 'International Tables Vol C Tables 4.2.6.8 and 6.1.1.4'
O O 0.0106 0.0060 'International Tables Vol C Tables 4.2.6.8 and 6.1.1.4'
S S 0.1246 0.1234 'International Tables Vol C Tables 4.2.6.8 and 6.1.1.4'

loop_
_geom_angle_atom_site_label_1
_geom_angle_atom_site_label_2
_geom_angle_atom_site_label_3
_geom_angle
_geom_angle_site_symmetry_3
S1 Bi1 O1 154.91(7) .
S1 Bi1 O2 152.95(7) .
O1 Bi1 O2 46.85(9) .
S1 Bi1 S3 91.38(3) .
O1 Bi1 S3 85.81(7) .
O2 Bi1 S3 111.22(7) .
S1 Bi1 S7 82.56(3) .
O1 Bi1 S7 121.14(7) .
O2 Bi1 S7 87.13(6) .
S3 Bi1 S7 79.25(3) .
S1 Bi1 S5 82.90(3) .
O1 Bi1 S5 72.38(7) .
O2 Bi1 S5 109.50(6) .
S3 Bi1 S5 92.98(3) .
S7 Bi1 S5 163.33(3) .
S1 Bi1 S11 72.71(3) 2
O1 Bi1 S11 112.62(7) 2
O2 Bi1 S11 82.22(7) 2
S3 Bi1 S11 161.49(3) 2
S7 Bi1 S11 89.13(3) 2
S5 Bi1 S11 94.32(3) 2
C1 S1 Bi1 101.15(12) .
C1 S2 C2 89.23(17) .
C4 S3 Bi1 95.46(12) .
C4 S4 C5 89.38(18) .
C7 S5 Bi1 110.64(12) .
C7 S6 C8 89.33(18) .
C10 S7 Bi1 102.73(12) .
C10 S8 C11 89.37(17) .
C14 S10 C13 89.89(17) .
C16 S11 Bi1 103.82(12) 2_545
C16 S12 C17 89.08(17) .
N13 O1 Bi1 97.7(2) .
N13 O2 Bi1 95.4(2) .
C19 O4 H4 109.5 .
C1 N1 N2 115.1(3) .
C1 N1 B1 132.3(3) .
N2 N1 B1 112.6(3) .
C2 N2 N1 111.1(3) .
C4 N3 N4 115.9(3) .
C4 N3 B1 133.3(3) .
N4 N3 B1 110.3(3) .
C5 N4 N3 110.8(3) .
C7 N5 N6 115.2(3) .
C7 N5 B1 131.7(3) .
N6 N5 B1 112.9(3) .
C8 N6 N5 111.2(3) .
C10 N7 N8 116.0(3) .
C10 N7 B2 124.7(3) .
N8 N7 B2 119.3(3) .
C11 N8 N7 111.1(3) .
C13 N9 N10 116.3(3) .
C13 N9 B2 125.6(3) .
N10 N9 B2 117.8(3) .
C14 N10 N9 111.5(3) .
C16 N11 N12 115.8(3) .
C16 N11 B2 123.8(3) .
N12 N11 B2 120.4(3) .
C17 N12 N11 111.3(3) .
O3 N13 O1 120.5(4) .
O3 N13 O2 120.3(4) .
O1 N13 O2 119.2(3) .
N1 B1 N3 112.8(3) .
N1 B1 N5 112.3(3) .
N3 B1 N5 108.5(3) .
N1 B1 H1 107.7 .
N3 B1 H1 107.7 .
N5 B1 H1 107.7 .
N9 B2 N7 108.5(3) .
N9 B2 N11 108.8(3) .
N7 B2 N11 106.9(3) .
N9 B2 H2 110.8 .
N7 B2 H2 110.8 .
N11 B2 H2 110.8 .
N1 C1 S2 111.0(3) .
N1 C1 S1 128.1(3) .
S2 C1 S1 120.9(2) .
N2 C2 C3 123.0(3) .
N2 C2 S2 113.6(3) .
C3 C2 S2 123.5(3) .
C2 C3 H3A 109.5 .
C2 C3 H3B 109.5 .
H3A C3 H3B 109.5 .
C2 C3 H3C 109.5 .
H3A C3 H3C 109.5 .
H3B C3 H3C 109.5 .
N3 C4 S3 127.6(3) .
N3 C4 S4 110.0(3) .
S3 C4 S4 122.4(2) .
N4 C5 C6 122.6(3) .
N4 C5 S4 113.9(3) .
C6 C5 S4 123.4(3) .
C5 C6 H6A 109.5 .
C5 C6 H6B 109.5 .
H6A C6 H6B 109.5 .
C5 C6 H6C 109.5 .
H6A C6 H6C 109.5 .
H6B C6 H6C 109.5 .
N5 C7 S5 129.5(3) .
N5 C7 S6 110.1(3) .
S5 C7 S6 120.4(2) .
N6 C8 C9 122.8(4) .
N6 C8 S6 114.1(3) .
C9 C8 S6 123.0(3) .
C8 C9 H9A 109.5 .
C8 C9 H9B 109.5 .
H9A C9 H9B 109.5 .
C8 C9 H9C 109.5 .
H9A C9 H9C 109.5 .
H9B C9 H9C 109.5 .
N7 C10 S7 123.4(3) .
N7 C10 S8 109.8(3) .
S7 C10 S8 126.8(2) .
N8 C11 C12 123.0(4) .
N8 C11 S8 113.8(3) .
C12 C11 S8 123.2(3) .
C11 C12 H12A 109.5 .
C11 C12 H12B 109.5 .
H12A C12 H12B 109.5 .
C11 C12 H12C 109.5 .
H12A C12 H12C 109.5 .
H12B C12 H12C 109.5 .
N9 C13 S9 127.7(3) .
N9 C13 S10 108.3(2) .
S9 C13 S10 123.9(2) .
N10 C14 C15 122.9(3) .
N10 C14 S10 113.9(3) .
C15 C14 S10 123.2(3) .
C14 C15 H15A 109.5 .
C14 C15 H15B 109.5 .
H15A C15 H15B 109.5 .
C14 C15 H15C 109.5 .
H15A C15 H15C 109.5 .
H15B C15 H15C 109.5 .
N11 C16 S11 124.0(3) .
N11 C16 S12 110.0(2) .
S11 C16 S12 126.0(2) .
N12 C17 C18 124.3(3) .
N12 C17 S12 113.8(3) .
C18 C17 S12 121.9(3) .
C17 C18 H18A 109.5 .
C17 C18 H18B 109.5 .
H18A C18 H18B 109.5 .
C17 C18 H18C 109.5 .
H18A C18 H18C 109.5 .
H18B C18 H18C 109.5 .
O4 C19 H19A 109.5 .
O4 C19 H19B 109.5 .
H19A C19 H19B 109.5 .
O4 C19 H19C 109.5 .
H19A C19 H19C 109.5 .
H19B C19 H19C 109.5 .

loop_
_geom_bond_atom_site_label_1
_geom_bond_atom_site_label_2
_geom_bond_distance
_geom_bond_site_symmetry_2
Bi1 S1 2.6934(9) .
Bi1 O1 2.708(3) .
Bi1 O2 2.747(3) .
Bi1 S3 2.7710(10) .
Bi1 S7 2.8008(9) .
Bi1 S5 2.8029(9) .
Bi1 S11 2.8656(9) 2
S1 C1 1.724(4) .
S2 C1 1.708(3) .
S2 C2 1.737(4) .
S3 C4 1.719(4) .
S4 C4 1.721(4) .
S4 C5 1.732(4) .
S5 C7 1.711(4) .
S6 C7 1.726(4) .
S6 C8 1.735(4) .
S7 C10 1.706(4) .
S8 C10 1.728(4) .
S8 C11 1.737(4) .
S9 C13 1.674(4) .
S10 C14 1.739(4) .
S10 C13 1.744(4) .
S11 C16 1.708(4) .
S11 Bi1 2.8655(9) 2_545
S12 C16 1.730(4) .
S12 C17 1.740(4) .
O1 N13 1.249(5) .
O2 N13 1.265(5) .
O3 N13 1.234(5) .
O4 C19 1.478(8) .
O4 H4 0.8400 .
N1 C1 1.330(4) .
N1 N2 1.387(4) .
N1 B1 1.560(5) .
N2 C2 1.302(4) .
N3 C4 1.333(5) .
N3 N4 1.384(4) .
N3 B1 1.566(5) .
N4 C5 1.302(5) .
N5 C7 1.339(5) .
N5 N6 1.394(4) .
N5 B1 1.568(5) .
N6 C8 1.293(5) .
N7 C10 1.332(4) .
N7 N8 1.387(4) .
N7 B2 1.562(5) .
N8 C11 1.296(5) .
N9 C13 1.353(4) .
N9 N10 1.388(4) .
N9 B2 1.532(5) .
N10 C14 1.288(4) .
N11 C16 1.329(4) .
N11 N12 1.385(4) .
N11 B2 1.572(5) .
N12 C17 1.291(4) .
B1 H1 1.0000 .
B2 H2 1.0000 .
C2 C3 1.480(5) .
C3 H3A 0.9800 .
C3 H3B 0.9800 .
C3 H3C 0.9800 .
C5 C6 1.478(5) .
C6 H6A 0.9800 .
C6 H6B 0.9800 .
C6 H6C 0.9800 .
C8 C9 1.497(5) .
C9 H9A 0.9800 .
C9 H9B 0.9800 .
C9 H9C 0.9800 .
C11 C12 1.492(5) .
C12 H12A 0.9800 .
C12 H12B 0.9800 .
C12 H12C 0.9800 .
C14 C15 1.499(5) .
C15 H15A 0.9800 .
C15 H15B 0.9800 .
C15 H15C 0.9800 .
C17 C18 1.495(5) .
C18 H18A 0.9800 .
C18 H18B 0.9800 .
C18 H18C 0.9800 .
C19 H19A 0.9800 .
C19 H19B 0.9800 .
C19 H19C 0.9800 .
